data_4029835
loop_
_publ_author_name
'Chen, Diao'
'Xu, Ming-Hua'

_publ_section_title
;
 Lewis Acid Promoted Diastereoselective Addition of TMSCN and TMSCF3 to
 Isatin-Derived N-Sulfinyl Ketimines: Synthesis of Optically Active
 Tetrasubstituted 3-Aminooxindoles.
;
_journal_issue 16
_journal_name_full 'The Journal of organic chemistry'
_journal_page_first 7746
_journal_page_last 7751
_journal_paper_doi 10.1021/jo501360g
_journal_volume 79
_journal_year 2014
_chemical_absolute_configuration S
_chemical_formula_sum 'C26 H30 N6 O6 S2'
_chemical_formula_weight 586.86
_chemical_name_systematic
; 
 ? 
;
_space_group_IT_number 4
_symmetry_cell_setting monoclinic
_symmetry_space_group_name_Hall 'P 2yb'
_symmetry_space_group_name_H-M 'P 1 21 1'
_atom_sites_solution_hydrogens geom
_atom_sites_solution_primary direct
_atom_sites_solution_secondary difmap
_audit_creation_method SHELXL-97
_cell_angle_alpha 90.00
_cell_angle_beta 103.089(2)
_cell_angle_gamma 90.00
_cell_formula_units_Z 2
_cell_length_a 12.2469(6)
_cell_length_b 9.3854(5)
_cell_length_c 14.4662(7)
_cell_measurement_temperature 296(2)
_cell_volume 1619.57(14)
_computing_cell_refinement 'Bruker SMART'
_computing_data_collection 'Bruker SMART'
_computing_data_reduction 'Bruker SMART'
_computing_structure_refinement 'SHELXL-97 (Sheldrick, 2008)'
_computing_structure_solution 'SHELXS-97 (Sheldrick, 2008)'
_diffrn_ambient_temperature 296(2)
_diffrn_measured_fraction_theta_full 0.977
_diffrn_measured_fraction_theta_max 0.977
_diffrn_measurement_device_type 'CCD area detector'
_diffrn_measurement_method 'phi and omega scans'
_diffrn_radiation_monochromator graphite
_diffrn_radiation_source 'fine-focus sealed tube'
_diffrn_radiation_type MoK\a
_diffrn_radiation_wavelength 0.71073
_diffrn_reflns_av_R_equivalents 0.0241
_diffrn_reflns_av_sigmaI/netI 0.0267
_diffrn_reflns_limit_h_max 15
_diffrn_reflns_limit_h_min -10
_diffrn_reflns_limit_k_max 7
_diffrn_reflns_limit_k_min -12
_diffrn_reflns_limit_l_max 18
_diffrn_reflns_limit_l_min -18
_diffrn_reflns_number 13771
_diffrn_reflns_theta_full 27.70
_diffrn_reflns_theta_max 27.70
_diffrn_reflns_theta_min 1.45
_exptl_absorpt_coefficient_mu 0.209
_exptl_absorpt_correction_T_max 0.9618
_exptl_absorpt_correction_T_min 0.9082
_exptl_absorpt_correction_type multi-scan
_exptl_absorpt_process_details sadabs
_exptl_crystal_density_diffrn 1.203
_exptl_crystal_density_method 'not measured'
_exptl_crystal_F_000 616.2
_exptl_crystal_size_max 0.50
_exptl_crystal_size_mid 0.20
_exptl_crystal_size_min 0.20
_refine_diff_density_max 1.212
_refine_diff_density_min -0.321
_refine_diff_density_rms 0.157
_refine_ls_abs_structure_details 'Flack H D (1983), Acta Cryst. A39, 876-881'
_refine_ls_abs_structure_Flack -0.05(11)
_refine_ls_extinction_method none
_refine_ls_goodness_of_fit_ref 0.885
_refine_ls_hydrogen_treatment mixed
_refine_ls_matrix_type full
_refine_ls_number_parameters 388
_refine_ls_number_reflns 5870
_refine_ls_number_restraints 8
_refine_ls_restrained_S_all 0.884
_refine_ls_R_factor_all 0.0824
_refine_ls_R_factor_gt 0.0761
_refine_ls_shift/su_max 0.001
_refine_ls_shift/su_mean 0.000
_refine_ls_structure_factor_coef Fsqd
_refine_ls_weighting_details 'calc w=1/[\s^2^(Fo^2^)+(0.2000P)^2^+0.6544P] where P=(Fo^2^+2Fc^2^)/3'
_refine_ls_weighting_scheme calc
_refine_ls_wR_factor_gt 0.2118
_refine_ls_wR_factor_ref 0.2232
_reflns_number_gt 5179
_reflns_number_total 5870
_reflns_threshold_expression >2sigma(I)
_cod_data_source_file jo501360g_si_002.cif
_cod_data_source_block mo_2014194_0m
_cod_depositor_comments
;
The following automatic conversions were performed:

'_symmetry_cell_setting' value 'Monoclinic' changed to 'monoclinic'
according to
/usr/data/users/saulius/crontab/automatic-downloads/rss-feeds/ACS/lib/dictionaries/cif_core.dic
dictionary named 'cif_core.dic' version 2.4.2 from 2011-04-26.

Automatic conversion script
Id: cif_fix_values 2281 2013-09-26 08:29:07Z andrius 

 Adding full bibliography for 4029835--4029836.cif.
;
_cod_original_sg_symbol_H-M P21
_cod_database_code 4029835

loop_
_symmetry_equiv_pos_as_xyz
'x, y, z'
'-x, y+1/2, -z'

loop_
_atom_site_label
_atom_site_type_symbol
_atom_site_fract_x
_atom_site_fract_y
_atom_site_fract_z
_atom_site_U_iso_or_equiv
_atom_site_adp_type
_atom_site_occupancy
_atom_site_symmetry_multiplicity
_atom_site_calc_flag
_atom_site_refinement_flags
_atom_site_disorder_assembly
_atom_site_disorder_group
O1S O -0.0120(4) 0.7110(5) 0.7563(4) 0.0945(14) Uani 1 1 d . A 1
S1 S -0.63962(8) 0.95345(11) 0.63624(7) 0.0482(3) Uani 1 1 d . B 1
S1' S 0.73371(12) 1.04464(13) 0.93797(8) 0.0623(3) Uani 1 1 d . C 1
O2 O -0.5168(2) 0.9528(4) 0.6779(3) 0.0636(8) Uani 1 1 d . B 1
O1 O -0.5316(3) 0.7811(4) 0.4809(2) 0.0631(8) Uani 1 1 d . B 1
N1 N -0.6111(3) 0.5580(4) 0.4571(2) 0.0511(8) Uani 1 1 d . B 1
H1 H -0.5628 0.5169 0.4312 0.061 Uiso 1 1 calc R B 1
C13' C 0.6922(7) 1.2084(10) 0.7764(5) 0.104(3) Uani 1 1 d . C 1
H13A H 0.7112 1.2971 0.7510 0.157 Uiso 1 1 calc R C 1
H13B H 0.6248 1.2199 0.7988 0.157 Uiso 1 1 calc R C 1
H13C H 0.6808 1.1369 0.7277 0.157 Uiso 1 1 calc R C 1
N1' N 0.5186(4) 0.6606(5) 0.9367(3) 0.0606(10) Uani 1 1 d . C 1
H1' H 0.4688 0.6322 0.9660 0.073 Uiso 1 1 calc R C 1
O1' O 0.6092(5) 0.8305(5) 1.0429(2) 0.0968(16) Uani 1 1 d . C 1
C11 C -0.6685(6) 1.1611(7) 0.7541(5) 0.0862(18) Uani 1 1 d . B 1
H11A H -0.7031 1.1991 0.8021 0.129 Uiso 1 1 calc R B 1
H11B H -0.6894 1.2177 0.6976 0.129 Uiso 1 1 calc R B 1
H11C H -0.5884 1.1629 0.7765 0.129 Uiso 1 1 calc R B 1
C10 C -0.7073(4) 1.0077(5) 0.7321(3) 0.0570(10) Uani 1 1 d . B 1
N2 N -0.6890(3) 0.7854(4) 0.6203(2) 0.0481(7) Uani 1 1 d . B 1
H2 H -0.7004 0.7353 0.6670 0.058 Uiso 1 1 calc R B 1
C2 C -0.7114(3) 0.7292(4) 0.5244(3) 0.0431(8) Uani 1 1 d . B 1
C3 C -0.7682(3) 0.5839(5) 0.5168(3) 0.0463(8) Uani 1 1 d . B 1
C8 C -0.7058(3) 0.4892(5) 0.4751(3) 0.0452(8) Uani 1 1 d . B 1
C7 C -0.7382(4) 0.3486(6) 0.4596(4) 0.0611(11) Uani 1 1 d . B 1
H7 H -0.6964 0.2853 0.4322 0.073 Uiso 1 1 calc R B 1
C6 C -0.8330(4) 0.3055(7) 0.4856(4) 0.0695(13) Uani 1 1 d . B 1
H6 H -0.8553 0.2108 0.4769 0.083 Uiso 1 1 calc R B 1
C13 C -0.8340(4) 1.0037(8) 0.6916(5) 0.0780(16) Uani 1 1 d . B 1
H13D H -0.8580 0.9067 0.6802 0.117 Uiso 1 1 calc R B 1
H13E H -0.8518 1.0559 0.6330 0.117 Uiso 1 1 calc R B 1
H13F H -0.8717 1.0462 0.7361 0.117 Uiso 1 1 calc R B 1
C1 C -0.6041(3) 0.6948(5) 0.4847(3) 0.0465(9) Uani 1 1 d . B 1
C4 C -0.8643(4) 0.5390(6) 0.5428(4) 0.0633(12) Uani 1 1 d . B 1
H4 H -0.9055 0.6012 0.5718 0.076 Uiso 1 1 calc R B 1
C9 C -0.7801(4) 0.8315(5) 0.4585(3) 0.0547(10) Uani 1 1 d . B 1
C12 C -0.6722(6) 0.9168(8) 0.8166(4) 0.0844(18) Uani 1 1 d . B 1
H12A H -0.7113 0.9452 0.8640 0.127 Uiso 1 1 calc R B 1
H12B H -0.5929 0.9267 0.8413 0.127 Uiso 1 1 calc R B 1
H12C H -0.6894 0.8191 0.7995 0.127 Uiso 1 1 calc R B 1
C10' C 0.7862(4) 1.1632(6) 0.8574(4) 0.0624(11) Uani 1 1 d . C 1
N3' N 0.6836(3) 0.9152(4) 0.8613(2) 0.0502(8) Uani 1 1 d . C 1
H3' H 0.6632 0.9321 0.8015 0.060 Uiso 1 1 calc R C 1
C2' C 0.6754(4) 0.7717(5) 0.8991(3) 0.0514(9) Uani 1 1 d . C 1
C3' C 0.6203(3) 0.6705(5) 0.8222(3) 0.0473(8) Uani 1 1 d . C 1
C4' C 0.6474(4) 0.6360(5) 0.7376(3) 0.0548(10) Uani 1 1 d . C 1
H4' H 0.7106 0.6749 0.7219 0.066 Uiso 1 1 calc R C 1
C5' C 0.5798(4) 0.5436(6) 0.6768(3) 0.0593(10) Uani 1 1 d . C 1
H5' H 0.5960 0.5210 0.6188 0.071 Uiso 1 1 calc R C 1
C6' C 0.4869(4) 0.4838(5) 0.7025(3) 0.0615(11) Uani 1 1 d . C 1
H6' H 0.4418 0.4209 0.6609 0.074 Uiso 1 1 calc R C 1
O2' O 0.6391(6) 1.1266(6) 0.9604(5) 0.124(2) Uani 1 1 d . C 1
C1' C 0.5971(5) 0.7594(6) 0.9703(3) 0.0639(12) Uani 1 1 d . C 1
C8' C 0.5280(4) 0.6093(5) 0.8473(3) 0.0490(9) Uani 1 1 d . C 1
C7' C 0.4597(4) 0.5148(5) 0.7879(3) 0.0585(11) Uani 1 1 d . C 1
H7' H 0.3978 0.4737 0.8046 0.070 Uiso 1 1 calc R C 1
C9' C 0.7867(5) 0.7203(7) 0.9484(5) 0.0756(15) Uani 1 1 d . C 1
C5 C -0.8974(5) 0.4004(7) 0.5249(4) 0.0754(15) Uani 1 1 d . B 1
H5 H -0.9638 0.3692 0.5391 0.090 Uiso 1 1 calc R B 1
C12' C 0.8798(7) 1.0850(9) 0.8273(8) 0.120(3) Uani 1 1 d . C 1
H12D H 0.8505 1.0352 0.7690 0.179 Uiso 1 1 calc R C 1
H12E H 0.9131 1.0180 0.8756 0.179 Uiso 1 1 calc R C 1
H12F H 0.9356 1.1520 0.8180 0.179 Uiso 1 1 calc R C 1
C11' C 0.8329(7) 1.2925(8) 0.9184(7) 0.107(2) Uani 1 1 d . C 1
H11D H 0.9132 1.2861 0.9365 0.160 Uiso 1 1 calc R C 1
H11E H 0.8030 1.2942 0.9742 0.160 Uiso 1 1 calc R C 1
H11F H 0.8119 1.3783 0.8826 0.160 Uiso 1 1 calc R C 1
N2' N 0.8684(6) 0.6739(10) 0.9880(6) 0.127(3) Uani 1 1 d . C 1
N3 N -0.8339(4) 0.9087(7) 0.4074(4) 0.0817(14) Uani 1 1 d . B 1
O2S O 0.1147(15) 0.441(2) 0.7958(6) 0.097(5) Uani 0.65(3) 1 d P D 1
O4S O 0.1603(14) 0.513(3) 0.7968(9) 0.061(7) Uani 0.30(3) 1 d P E 2
O3S O 0.0131(16) 0.544(3) 0.8058(14) 0.006(7) Uani 0.060(8) 1 d PU F 3

loop_
_atom_site_aniso_label
_atom_site_aniso_U_11
_atom_site_aniso_U_22
_atom_site_aniso_U_33
_atom_site_aniso_U_23
_atom_site_aniso_U_13
_atom_site_aniso_U_12
O1S 0.110(3) 0.053(2) 0.132(4) 0.023(2) 0.053(3) 0.004(2)
S1 0.0519(5) 0.0395(5) 0.0554(5) 0.0002(4) 0.0171(4) -0.0048(4)
S1' 0.0937(8) 0.0457(6) 0.0492(5) -0.0049(5) 0.0198(5) -0.0044(6)
O2 0.0520(14) 0.063(2) 0.0774(19) -0.0074(18) 0.0187(13) -0.0091(16)
O1 0.0580(15) 0.064(2) 0.073(2) 0.0063(17) 0.0272(14) -0.0073(15)
N1 0.0470(15) 0.055(2) 0.0563(17) -0.0023(17) 0.0218(14) 0.0049(15)
C13' 0.129(6) 0.090(6) 0.088(4) 0.035(4) 0.014(4) -0.023(5)
N1' 0.083(2) 0.056(2) 0.0491(18) 0.0067(17) 0.0280(17) -0.007(2)
O1' 0.169(4) 0.081(3) 0.0479(17) -0.0146(19) 0.041(2) -0.031(3)
C11 0.094(4) 0.057(4) 0.109(5) -0.031(3) 0.026(3) -0.007(3)
C10 0.059(2) 0.051(3) 0.065(2) -0.010(2) 0.0224(19) 0.0022(19)
N2 0.0587(17) 0.0400(18) 0.0486(16) -0.0003(14) 0.0185(14) -0.0053(15)
C2 0.0421(15) 0.043(2) 0.0463(18) -0.0009(15) 0.0140(14) 0.0010(14)
C3 0.0413(16) 0.048(2) 0.0505(19) -0.0068(17) 0.0123(15) -0.0026(15)
C8 0.0445(16) 0.046(2) 0.0447(17) -0.0049(15) 0.0093(14) 0.0020(15)
C7 0.067(3) 0.051(3) 0.063(2) -0.015(2) 0.009(2) 0.000(2)
C6 0.071(3) 0.055(3) 0.078(3) -0.009(2) 0.009(2) -0.017(2)
C13 0.059(2) 0.079(4) 0.100(4) -0.014(3) 0.026(3) 0.004(2)
C1 0.0446(17) 0.051(2) 0.0477(18) 0.0086(17) 0.0177(14) 0.0032(16)
C4 0.051(2) 0.066(3) 0.079(3) -0.011(3) 0.026(2) -0.005(2)
C9 0.056(2) 0.054(3) 0.056(2) -0.001(2) 0.0163(18) 0.010(2)
C12 0.108(4) 0.093(5) 0.062(3) 0.006(3) 0.038(3) 0.020(4)
C10' 0.061(2) 0.054(3) 0.074(3) 0.000(2) 0.020(2) -0.012(2)
N3' 0.0585(17) 0.0433(19) 0.0466(16) 0.0032(14) 0.0072(14) -0.0047(15)
C2' 0.062(2) 0.045(2) 0.0436(18) 0.0035(17) 0.0056(16) -0.0028(19)
C3' 0.059(2) 0.042(2) 0.0408(17) 0.0061(16) 0.0107(15) 0.0016(17)
C4' 0.068(2) 0.049(2) 0.051(2) 0.0059(18) 0.0210(18) 0.002(2)
C5' 0.085(3) 0.047(2) 0.0475(19) -0.0018(19) 0.0186(19) 0.004(2)
C6' 0.083(3) 0.045(3) 0.051(2) 0.0005(19) 0.005(2) -0.006(2)
O2' 0.195(6) 0.062(3) 0.162(5) -0.004(3) 0.137(5) 0.004(3)
C1' 0.101(3) 0.053(3) 0.0374(18) 0.0045(18) 0.014(2) -0.002(3)
C8' 0.064(2) 0.040(2) 0.0450(18) 0.0105(16) 0.0158(16) -0.0014(18)
C7' 0.069(2) 0.045(3) 0.060(2) 0.0070(19) 0.0108(19) -0.007(2)
C9' 0.076(3) 0.053(3) 0.086(4) 0.001(3) -0.006(3) 0.000(2)
C5 0.065(3) 0.070(4) 0.094(4) -0.005(3) 0.025(3) -0.022(3)
C12' 0.100(5) 0.086(6) 0.199(9) -0.024(6) 0.089(6) -0.019(4)
C11' 0.125(6) 0.064(4) 0.129(6) -0.019(4) 0.023(5) -0.036(4)
N2' 0.100(4) 0.105(6) 0.142(6) 0.005(5) -0.046(4) 0.019(4)
N3 0.082(3) 0.083(4) 0.076(3) 0.017(3) 0.010(2) 0.027(3)
O2S 0.088(8) 0.121(10) 0.087(5) 0.032(5) 0.030(4) 0.055(8)
O4S 0.037(7) 0.101(15) 0.045(6) 0.018(6) 0.010(4) 0.034(7)
O3S 0.006(7) 0.005(7) 0.005(7) 0.0001(10) 0.0014(19) -0.0001(10)

loop_
_atom_type_symbol
_atom_type_description
_atom_type_scat_dispersion_real
_atom_type_scat_dispersion_imag
_atom_type_scat_source
C C 0.0033 0.0016 'International Tables Vol C Tables 4.2.6.8 and 6.1.1.4'
H H 0.0000 0.0000 'International Tables Vol C Tables 4.2.6.8 and 6.1.1.4'
N N 0.0061 0.0033 'International Tables Vol C Tables 4.2.6.8 and 6.1.1.4'
O O 0.0106 0.0060 'International Tables Vol C Tables 4.2.6.8 and 6.1.1.4'
S S 0.1246 0.1234 'International Tables Vol C Tables 4.2.6.8 and 6.1.1.4'

loop_
_geom_angle_atom_site_label_1
_geom_angle_atom_site_label_2
_geom_angle_atom_site_label_3
_geom_angle
O2 S1 N2 110.5(2)
O2 S1 C10 106.4(2)
N2 S1 C10 98.8(2)
O2' S1' N3' 109.6(3)
O2' S1' C10' 103.2(3)
N3' S1' C10' 98.6(2)
C1 N1 C8 112.7(3)
C1 N1 H1 123.7
C8 N1 H1 123.7
C1' N1' C8' 111.5(4)
C1' N1' H1' 124.2
C8' N1' H1' 124.2
C12 C10 C11 110.8(5)
C12 C10 C13 112.6(5)
C11 C10 C13 110.1(5)
C12 C10 S1 111.6(3)
C11 C10 S1 104.2(4)
C13 C10 S1 107.2(4)
C2 N2 S1 117.1(3)
C2 N2 H2 121.5
S1 N2 H2 121.5
N2 C2 C9 109.7(3)
N2 C2 C3 112.2(3)
C9 C2 C3 110.6(3)
N2 C2 C1 115.4(3)
C9 C2 C1 107.3(3)
C3 C2 C1 101.3(3)
C4 C3 C8 120.5(4)
C4 C3 C2 131.1(4)
C8 C3 C2 108.4(3)
C7 C8 C3 120.9(4)
C7 C8 N1 129.0(4)
C3 C8 N1 110.1(4)
C6 C7 C8 118.1(5)
C6 C7 H7 121.0
C8 C7 H7 121.0
C7 C6 C5 121.3(5)
C7 C6 H6 119.3
C5 C6 H6 119.3
O1 C1 N1 128.6(4)
O1 C1 C2 123.9(4)
N1 C1 C2 107.5(3)
C5 C4 C3 118.2(5)
C5 C4 H4 120.9
C3 C4 H4 120.9
N3 C9 C2 179.1(6)
C13' C10' C12' 114.2(7)
C13' C10' C11' 110.2(6)
C12' C10' C11' 110.0(6)
C13' C10' S1' 110.5(4)
C12' C10' S1' 106.7(5)
C11' C10' S1' 104.7(4)
C2' N3' S1' 117.9(3)
C2' N3' H3' 121.0
S1' N3' H3' 121.0
N3' C2' C9' 110.4(4)
N3' C2' C3' 111.3(3)
C9' C2' C3' 111.3(4)
N3' C2' C1' 114.7(4)
C9' C2' C1' 107.2(4)
C3' C2' C1' 101.6(4)
C4' C3' C8' 120.6(4)
C4' C3' C2' 130.4(4)
C8' C3' C2' 108.9(3)
C5' C4' C3' 119.1(4)
C5' C4' H4' 120.4
C3' C4' H4' 120.4
C4' C5' C6' 119.7(4)
C4' C5' H5' 120.2
C6' C5' H5' 120.2
C7' C6' C5' 122.0(4)
C7' C6' H6' 119.0
C5' C6' H6' 119.0
O1' C1' N1' 128.6(5)
O1' C1' C2' 123.5(5)
N1' C1' C2' 107.9(4)
C7' C8' C3' 121.3(4)
C7' C8' N1' 128.9(4)
C3' C8' N1' 109.8(4)
C8' C7' C6' 117.2(4)
C8' C7' H7' 121.4
C6' C7' H7' 121.4
N2' C9' C2' 175.6(8)
C4 C5 C6 120.9(5)
C4 C5 H5 119.5
C6 C5 H5 119.5

loop_
_geom_bond_atom_site_label_1
_geom_bond_atom_site_label_2
_geom_bond_distance
S1 O2 1.488(3)
S1 N2 1.686(4)
S1 C10 1.841(4)
S1' O2' 1.486(5)
S1' N3' 1.665(4)
S1' C10' 1.831(5)
O1 C1 1.212(5)
N1 C1 1.342(6)
N1 C8 1.403(5)
N1 H1 0.8600
C13' C10' 1.505(9)
C13' H13A 0.9600
C13' H13B 0.9600
C13' H13C 0.9600
N1' C1' 1.346(7)
N1' C8' 1.408(6)
N1' H1' 0.8600
O1' C1' 1.224(6)
C11 C10 1.527(8)
C11 H11A 0.9600
C11 H11B 0.9600
C11 H11C 0.9600
C10 C12 1.473(8)
C10 C13 1.530(7)
N2 C2 1.452(5)
N2 H2 0.8600
C2 C9 1.475(6)
C2 C3 1.523(6)
C2 C1 1.582(5)
C3 C4 1.381(6)
C3 C8 1.396(5)
C8 C7 1.381(7)
C7 C6 1.360(8)
C7 H7 0.9300
C6 C5 1.394(9)
C6 H6 0.9300
C13 H13D 0.9600
C13 H13E 0.9600
C13 H13F 0.9600
C4 C5 1.370(9)
C4 H4 0.9300
C9 N3 1.133(7)
C12 H12A 0.9600
C12 H12B 0.9600
C12 H12C 0.9600
C10' C12' 1.507(9)
C10' C11' 1.533(9)
N3' C2' 1.465(6)
N3' H3' 0.8600
C2' C9' 1.470(7)
C2' C3' 1.502(6)
C2' C1' 1.562(7)
C3' C4' 1.377(6)
C3' C8' 1.387(6)
C4' C5' 1.371(7)
C4' H4' 0.9300
C5' C6' 1.392(7)
C5' H5' 0.9300
C6' C7' 1.382(7)
C6' H6' 0.9300
C8' C7' 1.378(7)
C7' H7' 0.9300
C9' N2' 1.123(8)
C5 H5 0.9300
C12' H12D 0.9600
C12' H12E 0.9600
C12' H12F 0.9600
C11' H11D 0.9600
C11' H11E 0.9600
C11' H11F 0.9600

loop_
_geom_torsion_atom_site_label_1
_geom_torsion_atom_site_label_2
_geom_torsion_atom_site_label_3
_geom_torsion_atom_site_label_4
_geom_torsion
O2 S1 C10 C12 -54.2(5)
N2 S1 C10 C12 60.2(5)
O2 S1 C10 C11 65.3(4)
N2 S1 C10 C11 179.8(4)
O2 S1 C10 C13 -178.0(4)
N2 S1 C10 C13 -63.5(4)
O2 S1 N2 C2 -102.6(3)
C10 S1 N2 C2 146.2(3)
S1 N2 C2 C9 -49.9(4)
S1 N2 C2 C3 -173.3(2)
S1 N2 C2 C1 71.4(4)
N2 C2 C3 C4 54.0(6)
C9 C2 C3 C4 -68.9(6)
C1 C2 C3 C4 177.5(5)
N2 C2 C3 C8 -126.5(3)
C9 C2 C3 C8 110.6(4)
C1 C2 C3 C8 -2.9(4)
C4 C3 C8 C7 -0.4(6)
C2 C3 C8 C7 179.9(4)
C4 C3 C8 N1 -178.6(4)
C2 C3 C8 N1 1.7(4)
C1 N1 C8 C7 -177.5(4)
C1 N1 C8 C3 0.5(5)
C3 C8 C7 C6 0.4(7)
N1 C8 C7 C6 178.2(4)
C8 C7 C6 C5 1.4(8)
C8 N1 C1 O1 178.1(4)
C8 N1 C1 C2 -2.4(4)
N2 C2 C1 O1 -55.9(5)
C9 C2 C1 O1 66.7(5)
C3 C2 C1 O1 -177.3(4)
N2 C2 C1 N1 124.6(4)
C9 C2 C1 N1 -112.8(4)
C3 C2 C1 N1 3.2(4)
C8 C3 C4 C5 -1.3(7)
C2 C3 C4 C5 178.3(5)
N2 C2 C9 N3 -127(32)
C3 C2 C9 N3 -3(33)
C1 C2 C9 N3 107(33)
O2' S1' C10' C13' -52.8(6)
N3' S1' C10' C13' 59.8(5)
O2' S1' C10' C12' -177.5(6)
N3' S1' C10' C12' -65.0(5)
O2' S1' C10' C11' 65.9(5)
N3' S1' C10' C11' 178.4(5)
O2' S1' N3' C2' -97.9(4)
C10' S1' N3' C2' 154.7(3)
S1' N3' C2' C9' -60.5(5)
S1' N3' C2' C3' 175.4(3)
S1' N3' C2' C1' 60.7(5)
N3' C2' C3' C4' 55.5(6)
C9' C2' C3' C4' -68.0(6)
C1' C2' C3' C4' 178.1(5)
N3' C2' C3' C8' -123.7(4)
C9' C2' C3' C8' 112.7(5)
C1' C2' C3' C8' -1.1(5)
C8' C3' C4' C5' 2.0(7)
C2' C3' C4' C5' -177.1(4)
C3' C4' C5' C6' -1.5(7)
C4' C5' C6' C7' 0.2(8)
C8' N1' C1' O1' 175.8(6)
C8' N1' C1' C2' -4.0(6)
N3' C2' C1' O1' -56.6(7)
C9' C2' C1' O1' 66.4(7)
C3' C2' C1' O1' -176.7(5)
N3' C2' C1' N1' 123.3(4)
C9' C2' C1' N1' -113.8(5)
C3' C2' C1' N1' 3.1(5)
C4' C3' C8' C7' -1.3(7)
C2' C3' C8' C7' 178.0(4)
C4' C3' C8' N1' 179.6(4)
C2' C3' C8' N1' -1.1(5)
C1' N1' C8' C7' -175.7(5)
C1' N1' C8' C3' 3.3(6)
C3' C8' C7' C6' 0.0(7)
N1' C8' C7' C6' 179.0(4)
C5' C6' C7' C8' 0.5(7)
N3' C2' C9' N2' 171(10)
C3' C2' C9' N2' -65(10)
C1' C2' C9' N2' 45(10)
C3 C4 C5 C6 3.0(9)
C7 C6 C5 C4 -3.2(9)
